data_4072690
loop_
_publ_author_name
'Fei, Zhaofu'
'Zhao, Dongbin'
'Pieraccini, Daniela'
'Ang, Wee Han'
'Geldbach, Tilmann J.'
'Scopelliti, Rosario'
'Chiappe, Cinzia'
'Dyson, Paul J.'

_publ_section_title
;
 Development of Nitrile-Functionalized Ionic Liquids for C&#x2212;C
 Coupling Reactions:&#x00A0; Implication of Carbene and Nanoparticle
 Catalysts
;
_journal_issue 7
_journal_name_full Organometallics
_journal_page_first 1588
_journal_paper_doi 10.1021/om060950e
_journal_volume 26
_journal_year 2007
_chemical_formula_sum 'C11 H15 Cl N4'
_chemical_formula_weight 238.72
_chemical_name_systematic
; 
 ? 
;
_space_group_IT_number 4
_symmetry_cell_setting monoclinic
_symmetry_space_group_name_Hall 'P 2yb'
_symmetry_space_group_name_H-M 'P 1 21 1'
_atom_sites_solution_hydrogens geom
_atom_sites_solution_primary direct
_atom_sites_solution_secondary difmap
_audit_creation_method SHELXL-97
_cell_angle_alpha 90.00
_cell_angle_beta 98.96(3)
_cell_angle_gamma 90.00
_cell_formula_units_Z 2
_cell_length_a 5.2806(18)
_cell_length_b 11.488(4)
_cell_length_c 10.521(5)
_cell_measurement_reflns_used 1278
_cell_measurement_temperature 140(2)
_cell_measurement_theta_max 19.05635
_cell_measurement_theta_min 2.6119
_cell_volume 630.5(4)
_computing_cell_refinement 'Oxford Diffraction CrysAlis RED'
_computing_data_collection 'Oxford Diffraction CrysAlis CCD'
_computing_data_reduction 'Oxford Diffraction CrysAlis RED'
_computing_molecular_graphics 'Bruker SHELXTL'
_computing_publication_material 'Bruker SHELXTL'
_computing_structure_refinement 'SHELXL-97 (Sheldrick, 1997)'
_computing_structure_solution 'SHELXS-97 (Sheldrick, 1990)'
_diffrn_ambient_temperature 140(2)
_diffrn_measured_fraction_theta_full 0.995
_diffrn_measured_fraction_theta_max 0.995
_diffrn_measurement_device_type 'Oxford Diffraction KM4/Sapphire CCD'
_diffrn_measurement_method 'phi and omega scans'
_diffrn_radiation_monochromator graphite
_diffrn_radiation_source 'fine-focus sealed tube'
_diffrn_radiation_type MoK\a
_diffrn_radiation_wavelength 0.71073
_diffrn_reflns_av_R_equivalents 0.1089
_diffrn_reflns_av_sigmaI/netI 0.1511
_diffrn_reflns_limit_h_max 6
_diffrn_reflns_limit_h_min -6
_diffrn_reflns_limit_k_max 13
_diffrn_reflns_limit_k_min -13
_diffrn_reflns_limit_l_max 12
_diffrn_reflns_limit_l_min -12
_diffrn_reflns_number 3600
_diffrn_reflns_theta_full 25.01
_diffrn_reflns_theta_max 25.01
_diffrn_reflns_theta_min 3.55
_exptl_absorpt_coefficient_mu 0.283
_exptl_absorpt_correction_type none
_exptl_crystal_colour colourless
_exptl_crystal_density_diffrn 1.258
_exptl_crystal_density_method 'not measured'
_exptl_crystal_F_000 252
_exptl_crystal_size_max 0.11
_exptl_crystal_size_mid 0.10
_exptl_crystal_size_min 0.05
_refine_diff_density_max 0.281
_refine_diff_density_min -0.292
_refine_diff_density_rms 0.071
_refine_ls_abs_structure_details 'Flack H D (1983), Acta Cryst. A39, 876-881'
_refine_ls_abs_structure_Flack -0.08(14)
_refine_ls_extinction_method none
_refine_ls_goodness_of_fit_ref 0.902
_refine_ls_hydrogen_treatment constr
_refine_ls_matrix_type full
_refine_ls_number_parameters 145
_refine_ls_number_reflns 2108
_refine_ls_number_restraints 1
_refine_ls_restrained_S_all 0.902
_refine_ls_R_factor_all 0.0896
_refine_ls_R_factor_gt 0.0619
_refine_ls_shift/su_max 0.000
_refine_ls_shift/su_mean 0.000
_refine_ls_structure_factor_coef Fsqd
_refine_ls_weighting_details 'calc w=1/[\s^2^(Fo^2^)+(0.0494P)^2^+0.0000P] where P=(Fo^2^+2Fc^2^)/3'
_refine_ls_weighting_scheme calc
_refine_ls_wR_factor_gt 0.1264
_refine_ls_wR_factor_ref 0.1382
_reflns_number_gt 1343
_reflns_number_total 2108
_reflns_threshold_expression >2sigma(I)
_cod_data_source_file om060950esi20061016_050010.cif
_cod_data_source_block 4a_pd73
_cod_depositor_comments
;
The following automatic conversions were performed:

'_symmetry_cell_setting' value 'Monoclinic' changed to 'monoclinic'
according to /home/saulius/struct/CIF-dictionaries/cif_core.dic
dictionary named 'cif_core.dic' version 2.4.1 from 2010-06-29.

Automatic conversion script
Id: cif_fix_values 1715 2011-07-08 13:25:40Z adriana 
;
_cod_original_cell_volume 630.4(4)
_cod_original_sg_symbol_H-M P2(1)
_cod_database_code 4072690

loop_
_symmetry_equiv_pos_as_xyz
'x, y, z'
'-x, y+1/2, -z'

loop_
_atom_site_label
_atom_site_type_symbol
_atom_site_fract_x
_atom_site_fract_y
_atom_site_fract_z
_atom_site_U_iso_or_equiv
_atom_site_adp_type
_atom_site_occupancy
_atom_site_symmetry_multiplicity
_atom_site_calc_flag
_atom_site_refinement_flags
Cl1 Cl 0.0171(2) 0.88222(12) 0.42214(13) 0.0295(4) Uani 1 1 d .
N1 N 0.5847(8) 0.1855(3) 0.7588(4) 0.0234(10) Uani 1 1 d .
N2 N 0.5848(8) 0.1191(4) 0.5662(5) 0.0238(11) Uani 1 1 d .
N3 N 0.9212(10) 0.6309(5) 0.9083(5) 0.0443(14) Uani 1 1 d .
N4 N 0.7040(10) 0.4448(4) 0.1853(5) 0.0402(14) Uani 1 1 d .
C1 C 0.4603(11) 0.1856(5) 0.6405(6) 0.0283(14) Uani 1 1 d .
H1 H 0.3057 0.2266 0.6121 0.034 Uiso 1 1 calc R
C2 C 0.8039(10) 0.1154(4) 0.7622(6) 0.0275(13) Uani 1 1 d .
H2 H 0.9293 0.0997 0.8352 0.033 Uiso 1 1 calc R
C3 C 0.8018(10) 0.0747(4) 0.6410(6) 0.0263(13) Uani 1 1 d .
H3 H 0.9259 0.0250 0.6129 0.032 Uiso 1 1 calc R
C4 C 0.8814(12) 0.5307(6) 0.8994(6) 0.0364(16) Uani 1 1 d .
C5 C 0.8370(10) 0.4033(5) 0.8910(5) 0.0287(14) Uani 1 1 d .
H5A H 0.9224 0.3657 0.9710 0.034 Uiso 1 1 calc R
H5B H 0.9129 0.3713 0.8181 0.034 Uiso 1 1 calc R
C6 C 0.5504(8) 0.3760(5) 0.8717(5) 0.0245(11) Uani 1 1 d .
H6A H 0.4670 0.4101 0.7893 0.029 Uiso 1 1 calc R
H6B H 0.4729 0.4121 0.9420 0.029 Uiso 1 1 calc R
C7 C 0.5013(10) 0.2440(4) 0.8705(5) 0.0273(14) Uani 1 1 d .
H7A H 0.5941 0.2095 0.9507 0.033 Uiso 1 1 calc R
H7B H 0.3159 0.2298 0.8688 0.033 Uiso 1 1 calc R
C8 C 0.6121(9) 0.3820(6) 0.2508(5) 0.0266(11) Uani 1 1 d .
C9 C 0.4936(9) 0.3003(4) 0.3340(5) 0.0251(13) Uani 1 1 d .
H9A H 0.3097 0.2905 0.2990 0.030 Uiso 1 1 calc R
H9B H 0.5060 0.3335 0.4216 0.030 Uiso 1 1 calc R
C10 C 0.6250(11) 0.1817(5) 0.3419(6) 0.0292(13) Uani 1 1 d .
H10A H 0.8087 0.1920 0.3772 0.035 Uiso 1 1 calc R
H10B H 0.6144 0.1494 0.2539 0.035 Uiso 1 1 calc R
C11 C 0.5066(11) 0.0945(5) 0.4259(5) 0.0299(15) Uani 1 1 d .
H11A H 0.3175 0.0980 0.4046 0.036 Uiso 1 1 calc R
H11B H 0.5613 0.0147 0.4069 0.036 Uiso 1 1 calc R

loop_
_atom_site_aniso_label
_atom_site_aniso_U_11
_atom_site_aniso_U_22
_atom_site_aniso_U_33
_atom_site_aniso_U_23
_atom_site_aniso_U_13
_atom_site_aniso_U_12
Cl1 0.0269(6) 0.0262(7) 0.0366(8) -0.0030(8) 0.0089(6) -0.0021(8)
N1 0.019(2) 0.020(2) 0.032(3) 0.002(2) 0.008(2) 0.005(2)
N2 0.019(2) 0.021(3) 0.032(3) 0.001(2) 0.005(2) -0.006(2)
N3 0.043(3) 0.042(3) 0.047(4) -0.002(3) 0.002(3) -0.010(3)
N4 0.051(4) 0.029(3) 0.042(4) 0.002(3) 0.012(3) -0.001(3)
C1 0.020(3) 0.029(3) 0.036(4) 0.003(3) 0.005(3) 0.006(3)
C2 0.023(3) 0.024(3) 0.032(4) 0.004(3) -0.003(3) 0.002(3)
C3 0.023(3) 0.021(3) 0.035(4) -0.003(3) 0.003(3) -0.004(2)
C4 0.037(4) 0.043(4) 0.030(4) -0.001(3) 0.011(3) -0.007(3)
C5 0.035(3) 0.031(4) 0.021(3) -0.004(3) 0.007(2) 0.002(3)
C6 0.025(3) 0.020(2) 0.028(3) -0.001(3) 0.002(2) 0.003(3)
C7 0.029(3) 0.025(3) 0.030(4) -0.001(3) 0.011(3) -0.001(3)
C8 0.029(3) 0.027(3) 0.022(3) -0.003(4) 0.000(2) -0.002(4)
C9 0.016(3) 0.027(3) 0.032(4) 0.006(3) 0.001(2) -0.005(2)
C10 0.025(3) 0.032(3) 0.030(3) -0.005(3) 0.001(3) -0.005(3)
C11 0.038(4) 0.024(3) 0.024(4) -0.005(3) -0.008(3) -0.011(3)

loop_
_atom_type_symbol
_atom_type_description
_atom_type_scat_dispersion_real
_atom_type_scat_dispersion_imag
_atom_type_scat_source
C C 0.0033 0.0016 'International Tables Vol C Tables 4.2.6.8 and 6.1.1.4'
H H 0.0000 0.0000 'International Tables Vol C Tables 4.2.6.8 and 6.1.1.4'
N N 0.0061 0.0033 'International Tables Vol C Tables 4.2.6.8 and 6.1.1.4'
Cl Cl 0.1484 0.1585 'International Tables Vol C Tables 4.2.6.8 and 6.1.1.4'

loop_
_geom_angle_atom_site_label_1
_geom_angle_atom_site_label_2
_geom_angle_atom_site_label_3
_geom_angle
C1 N1 C2 108.2(5)
C1 N1 C7 125.9(4)
C2 N1 C7 125.9(5)
C1 N2 C3 108.5(5)
C1 N2 C11 126.8(5)
C3 N2 C11 124.7(5)
N1 C1 N2 109.6(5)
N1 C1 H1 125.2
N2 C1 H1 125.2
C3 C2 N1 106.7(5)
C3 C2 H2 126.6
N1 C2 H2 126.6
C2 C3 N2 107.0(5)
C2 C3 H3 126.5
N2 C3 H3 126.5
N3 C4 C5 178.4(7)
C4 C5 C6 110.8(5)
C4 C5 H5A 109.5
C6 C5 H5A 109.5
C4 C5 H5B 109.5
C6 C5 H5B 109.5
H5A C5 H5B 108.1
C5 C6 C7 111.5(4)
C5 C6 H6A 109.3
C7 C6 H6A 109.3
C5 C6 H6B 109.3
C7 C6 H6B 109.3
H6A C6 H6B 108.0
N1 C7 C6 112.6(4)
N1 C7 H7A 109.1
C6 C7 H7A 109.1
N1 C7 H7B 109.1
C6 C7 H7B 109.1
H7A C7 H7B 107.8
N4 C8 C9 179.4(6)
C8 C9 C10 111.5(4)
C8 C9 H9A 109.3
C10 C9 H9A 109.3
C8 C9 H9B 109.3
C10 C9 H9B 109.3
H9A C9 H9B 108.0
C9 C10 C11 113.1(4)
C9 C10 H10A 109.0
C11 C10 H10A 109.0
C9 C10 H10B 109.0
C11 C10 H10B 109.0
H10A C10 H10B 107.8
N2 C11 C10 111.8(4)
N2 C11 H11A 109.3
C10 C11 H11A 109.3
N2 C11 H11B 109.3
C10 C11 H11B 109.3
H11A C11 H11B 107.9

loop_
_geom_bond_atom_site_label_1
_geom_bond_atom_site_label_2
_geom_bond_distance
N1 C1 1.313(7)
N1 C2 1.406(6)
N1 C7 1.479(6)
N2 C1 1.337(7)
N2 C3 1.382(7)
N2 C11 1.496(7)
N3 C4 1.171(7)
N4 C8 1.155(7)
C1 H1 0.9500
C2 C3 1.356(8)
C2 H2 0.9500
C3 H3 0.9500
C4 C5 1.483(8)
C5 C6 1.528(7)
C5 H5A 0.9900
C5 H5B 0.9900
C6 C7 1.538(8)
C6 H6A 0.9900
C6 H6B 0.9900
C7 H7A 0.9900
C7 H7B 0.9900
C8 C9 1.487(8)
C9 C10 1.525(7)
C9 H9A 0.9900
C9 H9B 0.9900
C10 C11 1.533(7)
C10 H10A 0.9900
C10 H10B 0.9900
C11 H11A 0.9900
C11 H11B 0.9900

loop_
_geom_torsion_atom_site_label_1
_geom_torsion_atom_site_label_2
_geom_torsion_atom_site_label_3
_geom_torsion_atom_site_label_4
_geom_torsion
C2 N1 C1 N2 0.3(6)
C7 N1 C1 N2 -176.8(4)
C3 N2 C1 N1 -0.4(6)
C11 N2 C1 N1 179.2(4)
C1 N1 C2 C3 -0.1(6)
C7 N1 C2 C3 177.0(4)
N1 C2 C3 N2 -0.2(5)
C1 N2 C3 C2 0.4(6)
C11 N2 C3 C2 -179.2(4)
N3 C4 C5 C6 139(23)
C4 C5 C6 C7 -176.8(5)
C1 N1 C7 C6 -77.7(7)
C2 N1 C7 C6 105.7(5)
C5 C6 C7 N1 -65.7(6)
N4 C8 C9 C10 51(64)
C8 C9 C10 C11 -179.5(5)
C1 N2 C11 C10 91.8(6)
C3 N2 C11 C10 -88.7(6)
C9 C10 C11 N2 -76.0(6)
